data_4000903
loop_
_publ_author_name
'Vidjayacoumar, Balamurugan'
'Emslie, David J. H.'
'Blackwell, James M.'
'Clendenning, Scott B.'
'Britten, James F.'

_publ_section_title
;
 Solution Reactions of a Bis(pyrrolylaldiminate)copper(II) Complex with
 Peralkyl Zinc, Aluminum, and Boron Reagents: Investigation of the
 Pathways Responsible for Copper Metal Deposition
;
_journal_issue 17
_journal_name_full 'Chemistry of Materials'
_journal_page_first 4854
_journal_paper_doi 10.1021/cm101443x
_journal_volume 22
_journal_year 2010
_chemical_formula_moiety 'C17 H25 Al N4'
_chemical_formula_sum 'C17 H25 Al N4'
_chemical_formula_weight 312.39
_chemical_name_systematic
;

 ?

;
_space_group_IT_number 14
_symmetry_cell_setting monoclinic
_symmetry_space_group_name_Hall '-P 2ybc'
_symmetry_space_group_name_H-M 'P 1 21/c 1'
_atom_sites_solution_hydrogens geom
_atom_sites_solution_primary direct
_atom_sites_solution_secondary difmap
_audit_creation_method SHELXL-97
_cell_angle_alpha 90.00
_cell_angle_beta 100.235(1)
_cell_angle_gamma 90.00
_cell_formula_units_Z 8
_cell_length_a 23.1805(3)
_cell_length_b 9.2975(1)
_cell_length_c 16.7106(2)
_cell_measurement_reflns_used 9077
_cell_measurement_temperature 96(2)
_cell_measurement_theta_max 68.17
_cell_measurement_theta_min 3.58
_cell_volume 3544.17(7)
_computing_cell_refinement 'Bruker SMART'
_computing_data_collection 'Bruker SMART'
_computing_data_reduction 'Bruker SAINT'
_computing_molecular_graphics 'Bruker SHELXTL'
_computing_publication_material 'Bruker SHELXTL'
_computing_structure_refinement 'SHELXL-97 (Sheldrick, 1997)'
_computing_structure_solution 'SHELXS-97 (Sheldrick, 1990)'
_diffrn_ambient_temperature 96(2)
_diffrn_measured_fraction_theta_full 0.965
_diffrn_measured_fraction_theta_max 0.966
_diffrn_measurement_device_type 'CCD area detector'
_diffrn_measurement_method 'phi and omega scans'
_diffrn_radiation_monochromator 'fine focus parallel mirrors'
_diffrn_radiation_source 'rotating anode'
_diffrn_radiation_type CuK\a
_diffrn_radiation_wavelength 1.54178
_diffrn_reflns_av_R_equivalents 0.0276
_diffrn_reflns_av_sigmaI/netI 0.0283
_diffrn_reflns_limit_h_max 27
_diffrn_reflns_limit_h_min -27
_diffrn_reflns_limit_k_max 10
_diffrn_reflns_limit_k_min -11
_diffrn_reflns_limit_l_max 20
_diffrn_reflns_limit_l_min -20
_diffrn_reflns_number 18177
_diffrn_reflns_theta_full 68.27
_diffrn_reflns_theta_max 68.27
_diffrn_reflns_theta_min 1.94
_exptl_absorpt_coefficient_mu 1.006
_exptl_absorpt_correction_T_max 0.7116
_exptl_absorpt_correction_T_min 0.6753
_exptl_absorpt_correction_type multi-scan
_exptl_absorpt_process_details SADABS
_exptl_crystal_colour colourless
_exptl_crystal_density_diffrn 1.171
_exptl_crystal_density_method 'not measured'
_exptl_crystal_description chunk
_exptl_crystal_F_000 1344
_exptl_crystal_size_max 0.40
_exptl_crystal_size_mid 0.38
_exptl_crystal_size_min 0.34
_refine_diff_density_max 0.669
_refine_diff_density_min -0.218
_refine_diff_density_rms 0.059
_refine_ls_extinction_method none
_refine_ls_goodness_of_fit_ref 1.048
_refine_ls_hydrogen_treatment refall
_refine_ls_matrix_type full
_refine_ls_number_parameters 397
_refine_ls_number_reflns 6255
_refine_ls_number_restraints 0
_refine_ls_restrained_S_all 1.048
_refine_ls_R_factor_all 0.0573
_refine_ls_R_factor_gt 0.0505
_refine_ls_shift/su_max 0.000
_refine_ls_shift/su_mean 0.000
_refine_ls_structure_factor_coef Fsqd
_refine_ls_weighting_details 'calc w=1/[\s^2^(Fo^2^)+(0.0862P)^2^+2.1032P] where P=(Fo^2^+2Fc^2^)/3'
_refine_ls_weighting_scheme calc
_refine_ls_wR_factor_gt 0.1403
_refine_ls_wR_factor_ref 0.1464
_reflns_number_gt 5422
_reflns_number_total 6255
_reflns_threshold_expression >2sigma(I)
_cod_data_source_file cm101443x_si_004.cif
_cod_data_source_block lalme
_cod_depositor_comments
;
The following automatic conversions were performed:

'_symmetry_cell_setting' value 'Monoclinic' changed to 'monoclinic'
according to /home/saulius/struct/CIF-dictionaries/cif_core.dic
dictionary named 'cif_core.dic' version 2.4.2 from 2011-04-26.

Automatic conversion script
Id: cif_fix_values 1715 2011-07-08 13:25:40Z adriana 
;
_cod_original_sg_symbol_H-M P2(1)/c
_cod_database_code 4000903

loop_
_symmetry_equiv_pos_as_xyz
'x, y, z'
'-x, y+1/2, -z+1/2'
'-x, -y, -z'
'x, -y-1/2, z-1/2'

loop_
_atom_site_label
_atom_site_type_symbol
_atom_site_fract_x
_atom_site_fract_y
_atom_site_fract_z
_atom_site_U_iso_or_equiv
_atom_site_adp_type
_atom_site_occupancy
_atom_site_symmetry_multiplicity
_atom_site_calc_flag
_atom_site_refinement_flags
Al1 Al 0.37191(2) 0.20251(6) 0.14917(3) 0.02213(16) Uani 1 1 d .
Al2 Al 0.12924(2) 0.54421(6) 0.32009(3) 0.02189(16) Uani 1 1 d .
N1 N 0.34851(7) 0.39066(18) 0.10802(10) 0.0246(4) Uani 1 1 d .
N2 N 0.45453(7) 0.29266(19) 0.15023(11) 0.0276(4) Uani 1 1 d .
N11 N 0.38687(7) 0.18310(18) 0.26529(10) 0.0248(4) Uani 1 1 d .
N12 N 0.28829(8) 0.14489(19) 0.16719(11) 0.0291(4) Uani 1 1 d .
N21 N 0.10483(8) 0.55995(18) 0.20471(10) 0.0265(4) Uani 1 1 d .
N22 N 0.21075(7) 0.57913(18) 0.28699(11) 0.0274(4) Uani 1 1 d .
N31 N 0.14868(8) 0.35597(18) 0.36270(10) 0.0281(4) Uani 1 1 d .
N32 N 0.04661(8) 0.4796(2) 0.33832(11) 0.0310(4) Uani 1 1 d .
C1 C 0.45101(9) 0.4249(2) 0.12652(13) 0.0290(5) Uani 1 1 d .
H1A H 0.4852 0.4799 0.1240 0.035 Uiso 1 1 calc R
C2 C 0.39379(9) 0.4855(2) 0.10424(12) 0.0258(4) Uani 1 1 d .
C3 C 0.37153(10) 0.6175(2) 0.07549(13) 0.0298(5) Uani 1 1 d .
H3A H 0.3934 0.7009 0.0672 0.036 Uiso 1 1 calc R
C4 C 0.31071(10) 0.6042(2) 0.06116(13) 0.0315(5) Uani 1 1 d .
H4A H 0.2831 0.6769 0.0412 0.038 Uiso 1 1 calc R
C5 C 0.29815(9) 0.4649(2) 0.08157(13) 0.0295(5) Uani 1 1 d .
H5A H 0.2598 0.4265 0.0777 0.035 Uiso 1 1 calc R
C6 C 0.51197(9) 0.2208(3) 0.16725(14) 0.0328(5) Uani 1 1 d .
H6A H 0.5069 0.1299 0.1971 0.039 Uiso 1 1 calc R
C7 C 0.53149(11) 0.1789(3) 0.08801(16) 0.0474(6) Uani 1 1 d .
H7C H 0.5005 0.1225 0.0545 0.071 Uiso 1 1 calc R
H7B H 0.5674 0.1212 0.1001 0.071 Uiso 1 1 calc R
H7A H 0.5391 0.2659 0.0585 0.071 Uiso 1 1 calc R
C8 C 0.55941(10) 0.3092(3) 0.22111(15) 0.0382(5) Uani 1 1 d .
H8C H 0.5460 0.3350 0.2716 0.057 Uiso 1 1 calc R
H8B H 0.5672 0.3969 0.1923 0.057 Uiso 1 1 calc R
H8A H 0.5954 0.2522 0.2339 0.057 Uiso 1 1 calc R
C10 C 0.37976(10) 0.0415(2) 0.07498(14) 0.0341(5) Uani 1 1 d .
H10C H 0.3438 -0.0160 0.0665 0.051 Uiso 1 1 calc R
H10B H 0.4130 -0.0190 0.0989 0.051 Uiso 1 1 calc R
H10A H 0.3864 0.0796 0.0227 0.051 Uiso 1 1 calc R
C11 C 0.28850(9) 0.1068(2) 0.24182(13) 0.0294(5) Uani 1 1 d .
H11A H 0.2547 0.0666 0.2579 0.035 Uiso 1 1 calc R
C12 C 0.34154(9) 0.1274(2) 0.29906(13) 0.0265(4) Uani 1 1 d .
C13 C 0.35796(10) 0.1167(2) 0.38297(13) 0.0316(5) Uani 1 1 d .
H13A H 0.3350 0.0808 0.4203 0.038 Uiso 1 1 calc R
C14 C 0.41533(10) 0.1695(2) 0.40125(13) 0.0322(5) Uani 1 1 d .
H14A H 0.4388 0.1773 0.4538 0.039 Uiso 1 1 calc R
C15 C 0.43134(9) 0.2079(2) 0.32857(13) 0.0284(5) Uani 1 1 d .
H15A H 0.4684 0.2465 0.3234 0.034 Uiso 1 1 calc R
C16 C 0.23452(10) 0.1261(3) 0.10643(15) 0.0369(5) Uani 1 1 d .
H16A H 0.2426 0.1654 0.0538 0.044 Uiso 1 1 calc R
C17 C 0.21805(13) -0.0307(3) 0.0921(2) 0.0581(8) Uani 1 1 d .
H17C H 0.2514 -0.0836 0.0781 0.087 Uiso 1 1 calc R
H17B H 0.1846 -0.0383 0.0474 0.087 Uiso 1 1 calc R
H17A H 0.2075 -0.0715 0.1417 0.087 Uiso 1 1 calc R
C18 C 0.18329(10) 0.2125(3) 0.12840(17) 0.0461(6) Uani 1 1 d .
H18C H 0.1949 0.3134 0.1372 0.069 Uiso 1 1 calc R
H18B H 0.1725 0.1733 0.1782 0.069 Uiso 1 1 calc R
H18A H 0.1496 0.2061 0.0839 0.069 Uiso 1 1 calc R
C20 C 0.13563(10) 0.7169(2) 0.38914(14) 0.0334(5) Uani 1 1 d .
H20C H 0.1004 0.7260 0.4136 0.050 Uiso 1 1 calc R
H20B H 0.1395 0.8021 0.3560 0.050 Uiso 1 1 calc R
H20A H 0.1702 0.7086 0.4322 0.050 Uiso 1 1 calc R
C21 C 0.20522(10) 0.6110(2) 0.21115(13) 0.0308(5) Uani 1 1 d .
H21A H 0.2379 0.6407 0.1882 0.037 Uiso 1 1 calc R
C22 C 0.14810(9) 0.6003(2) 0.16271(13) 0.0289(5) Uani 1 1 d .
C23 C 0.12536(10) 0.6182(2) 0.08134(13) 0.0333(5) Uani 1 1 d .
H23A H 0.1462 0.6454 0.0397 0.040 Uiso 1 1 calc R
C24 C 0.06547(10) 0.5883(2) 0.07246(13) 0.0322(5) Uani 1 1 d .
H24A H 0.0376 0.5915 0.0234 0.039 Uiso 1 1 calc R
C25 C 0.05466(9) 0.5531(2) 0.14884(13) 0.0303(5) Uani 1 1 d .
H25A H 0.0173 0.5277 0.1606 0.036 Uiso 1 1 calc R
C26 C 0.26883(9) 0.5927(2) 0.33927(14) 0.0294(5) Uani 1 1 d .
H26A H 0.2653 0.5554 0.3943 0.035 Uiso 1 1 calc R
C27 C 0.28805(10) 0.7493(3) 0.34941(16) 0.0387(5) Uani 1 1 d .
H27C H 0.2578 0.8054 0.3694 0.058 Uiso 1 1 calc R
H27B H 0.2939 0.7878 0.2968 0.058 Uiso 1 1 calc R
H27A H 0.3249 0.7555 0.3885 0.058 Uiso 1 1 calc R
C28 C 0.31497(9) 0.5012(2) 0.30788(15) 0.0362(5) Uani 1 1 d .
H28C H 0.3016 0.4012 0.3020 0.054 Uiso 1 1 calc R
H28B H 0.3520 0.5058 0.3466 0.054 Uiso 1 1 calc R
H28A H 0.3209 0.5380 0.2550 0.054 Uiso 1 1 calc R
C31 C 0.04837(10) 0.3546(3) 0.37209(13) 0.0345(5) Uani 1 1 d .
H31A H 0.0145 0.3136 0.3877 0.041 Uiso 1 1 calc R
C32 C 0.10293(10) 0.2801(2) 0.38511(13) 0.0307(5) Uani 1 1 d .
C33 C 0.12203(10) 0.1450(2) 0.41365(13) 0.0341(5) Uani 1 1 d .
H33A H 0.0993 0.0722 0.4330 0.041 Uiso 1 1 calc R
C34 C 0.18126(10) 0.1376(2) 0.40821(13) 0.0332(5) Uani 1 1 d .
H34A H 0.2067 0.0582 0.4231 0.040 Uiso 1 1 calc R
C35 C 0.19597(10) 0.2679(2) 0.37708(13) 0.0313(5) Uani 1 1 d .
H35A H 0.2339 0.2921 0.3672 0.038 Uiso 1 1 calc R
C36 C -0.00829(9) 0.5629(3) 0.32575(15) 0.0354(5) Uani 1 1 d .
H36A H -0.0031 0.6439 0.2883 0.042 Uiso 1 1 calc R
C37 C -0.02061(11) 0.6300(3) 0.40357(18) 0.0521(7) Uani 1 1 d .
H37C H 0.0136 0.6857 0.4293 0.078 Uiso 1 1 calc R
H37B H -0.0287 0.5541 0.4407 0.078 Uiso 1 1 calc R
H37A H -0.0547 0.6938 0.3910 0.078 Uiso 1 1 calc R
C38 C -0.06114(10) 0.4749(3) 0.28374(17) 0.0443(6) Uani 1 1 d .
H38A H -0.0523 0.4327 0.2336 0.066 Uiso 1 1 calc R
H38B H -0.0954 0.5378 0.2707 0.066 Uiso 1 1 calc R
H38C H -0.0694 0.3980 0.3202 0.066 Uiso 1 1 calc R

loop_
_atom_site_aniso_label
_atom_site_aniso_U_11
_atom_site_aniso_U_22
_atom_site_aniso_U_33
_atom_site_aniso_U_23
_atom_site_aniso_U_13
_atom_site_aniso_U_12
Al1 0.0227(3) 0.0198(3) 0.0240(3) 0.0000(2) 0.0042(2) -0.0005(2)
Al2 0.0229(3) 0.0207(3) 0.0224(3) -0.0009(2) 0.0049(2) -0.0004(2)
N1 0.0281(9) 0.0217(8) 0.0247(8) 0.0000(7) 0.0065(7) -0.0015(7)
N2 0.0251(9) 0.0291(9) 0.0291(9) -0.0014(7) 0.0058(7) 0.0004(7)
N11 0.0258(9) 0.0234(8) 0.0254(8) 0.0008(7) 0.0051(7) 0.0029(7)
N12 0.0269(9) 0.0253(9) 0.0345(10) -0.0005(8) 0.0036(8) -0.0016(7)
N21 0.0331(9) 0.0228(8) 0.0242(9) -0.0012(7) 0.0064(7) 0.0005(7)
N22 0.0273(9) 0.0247(9) 0.0302(9) -0.0017(7) 0.0054(7) -0.0007(7)
N31 0.0334(9) 0.0232(9) 0.0271(9) -0.0002(7) 0.0039(7) -0.0031(7)
N32 0.0288(9) 0.0346(10) 0.0299(9) -0.0029(8) 0.0063(8) -0.0027(8)
C1 0.0281(11) 0.0297(11) 0.0298(11) -0.0019(9) 0.0071(9) -0.0045(9)
C2 0.0286(10) 0.0247(10) 0.0249(10) -0.0015(8) 0.0071(8) -0.0023(8)
C3 0.0385(12) 0.0214(10) 0.0304(11) -0.0010(8) 0.0088(9) -0.0019(9)
C4 0.0364(12) 0.0296(11) 0.0295(11) 0.0030(9) 0.0087(9) 0.0107(9)
C5 0.0235(10) 0.0383(12) 0.0271(10) -0.0001(9) 0.0052(8) 0.0005(9)
C6 0.0234(10) 0.0374(12) 0.0370(12) 0.0000(10) 0.0037(9) 0.0032(9)
C7 0.0324(13) 0.0647(17) 0.0452(14) -0.0082(13) 0.0073(11) 0.0147(12)
C8 0.0257(11) 0.0439(13) 0.0434(13) 0.0013(11) 0.0012(10) -0.0002(10)
C10 0.0399(12) 0.0272(11) 0.0364(12) -0.0062(9) 0.0098(10) -0.0030(9)
C11 0.0290(11) 0.0232(10) 0.0374(12) 0.0007(9) 0.0095(9) -0.0009(8)
C12 0.0270(10) 0.0206(9) 0.0323(11) 0.0010(8) 0.0062(9) 0.0039(8)
C13 0.0353(11) 0.0299(11) 0.0322(11) 0.0039(9) 0.0133(9) 0.0045(9)
C14 0.0359(12) 0.0342(11) 0.0247(10) -0.0006(9) 0.0004(9) 0.0032(9)
C15 0.0250(10) 0.0274(11) 0.0317(11) 0.0007(9) 0.0026(9) 0.0002(8)
C16 0.0281(11) 0.0408(13) 0.0397(13) 0.0002(10) 0.0000(10) -0.0093(10)
C17 0.0563(17) 0.0451(16) 0.0667(19) -0.0098(14) -0.0057(15) -0.0186(13)
C18 0.0276(12) 0.0512(15) 0.0579(16) 0.0159(13) 0.0031(11) -0.0031(11)
C20 0.0313(11) 0.0327(12) 0.0356(12) -0.0110(10) 0.0039(9) 0.0017(9)
C21 0.0322(11) 0.0283(11) 0.0337(11) 0.0008(9) 0.0106(9) -0.0001(9)
C22 0.0318(11) 0.0260(10) 0.0295(11) 0.0017(9) 0.0075(9) -0.0014(8)
C23 0.0390(12) 0.0357(12) 0.0264(11) 0.0040(9) 0.0090(9) 0.0023(10)
C24 0.0374(12) 0.0307(11) 0.0265(10) -0.0021(9) 0.0001(9) 0.0028(9)
C25 0.0279(11) 0.0290(11) 0.0337(11) -0.0020(9) 0.0047(9) 0.0018(8)
C26 0.0239(10) 0.0271(11) 0.0369(11) -0.0017(9) 0.0048(9) -0.0022(8)
C27 0.0321(12) 0.0361(12) 0.0489(14) -0.0113(11) 0.0094(10) -0.0061(10)
C28 0.0261(11) 0.0301(11) 0.0513(14) -0.0052(10) 0.0042(10) 0.0003(9)
C31 0.0336(12) 0.0383(13) 0.0327(12) 0.0007(10) 0.0090(10) -0.0077(10)
C32 0.0325(11) 0.0321(11) 0.0267(10) -0.0003(9) 0.0034(9) -0.0032(9)
C33 0.0392(12) 0.0302(11) 0.0318(11) 0.0063(9) 0.0032(10) -0.0089(9)
C34 0.0387(12) 0.0250(11) 0.0335(12) 0.0022(9) -0.0006(10) 0.0017(9)
C35 0.0319(11) 0.0301(11) 0.0304(11) -0.0014(9) 0.0018(9) -0.0012(9)
C36 0.0245(11) 0.0386(12) 0.0438(13) -0.0029(10) 0.0082(10) -0.0002(9)
C37 0.0316(13) 0.0671(18) 0.0586(17) -0.0217(14) 0.0103(12) 0.0006(12)
C38 0.0275(12) 0.0541(15) 0.0506(15) -0.0064(12) 0.0049(11) -0.0019(11)

loop_
_atom_type_symbol
_atom_type_description
_atom_type_scat_dispersion_real
_atom_type_scat_dispersion_imag
_atom_type_scat_source
C C 0.0181 0.0091 'International Tables Vol C Tables 4.2.6.8 and 6.1.1.4'
H H 0.0000 0.0000 'International Tables Vol C Tables 4.2.6.8 and 6.1.1.4'
N N 0.0311 0.0180 'International Tables Vol C Tables 4.2.6.8 and 6.1.1.4'
Al Al 0.2130 0.2455 'International Tables Vol C Tables 4.2.6.8 and 6.1.1.4'

loop_
_geom_angle_atom_site_label_1
_geom_angle_atom_site_label_2
_geom_angle_atom_site_label_3
_geom_angle
N11 Al1 N1 115.87(7)
N11 Al1 C10 122.97(9)
N1 Al1 C10 121.16(9)
N11 Al1 N12 80.51(7)
N1 Al1 N12 94.31(7)
C10 Al1 N12 95.04(9)
N11 Al1 N2 91.64(7)
N1 Al1 N2 80.66(7)
C10 Al1 N2 97.07(9)
N12 Al1 N2 167.81(7)
N31 Al2 N21 116.89(8)
N31 Al2 C20 122.70(9)
N21 Al2 C20 120.39(9)
N31 Al2 N32 80.98(8)
N21 Al2 N32 93.12(8)
C20 Al2 N32 97.19(9)
N31 Al2 N22 94.39(8)
N21 Al2 N22 80.83(7)
C20 Al2 N22 92.93(8)
N32 Al2 N22 169.83(7)
C5 N1 C2 106.04(17)
C5 N1 Al1 138.53(15)
C2 N1 Al1 115.42(14)
C1 N2 C6 119.86(18)
C1 N2 Al1 111.84(14)
C6 N2 Al1 128.07(14)
C15 N11 C12 105.86(17)
C15 N11 Al1 138.33(15)
C12 N11 Al1 115.81(14)
C11 N12 C16 119.31(18)
C11 N12 Al1 111.41(14)
C16 N12 Al1 128.78(15)
C25 N21 C22 105.99(17)
C25 N21 Al2 138.79(15)
C22 N21 Al2 115.01(14)
C21 N22 C26 119.01(18)
C21 N22 Al2 111.15(14)
C26 N22 Al2 129.11(14)
C35 N31 C32 106.23(17)
C35 N31 Al2 138.47(15)
C32 N31 Al2 115.28(15)
C31 N32 C36 119.75(19)
C31 N32 Al2 111.47(15)
C36 N32 Al2 128.43(15)
N2 C1 C2 117.48(19)
N2 C1 H1A 121.3
C2 C1 H1A 121.3
N1 C2 C3 110.05(18)
N1 C2 C1 114.48(18)
C3 C2 C1 135.4(2)
C2 C3 C4 106.51(19)
C2 C3 H3A 126.7
C4 C3 H3A 126.7
C5 C4 C3 106.97(19)
C5 C4 H4A 126.5
C3 C4 H4A 126.5
N1 C5 C4 110.43(19)
N1 C5 H5A 124.8
C4 C5 H5A 124.8
N2 C6 C7 110.27(18)
N2 C6 C8 113.65(19)
C7 C6 C8 110.79(19)
N2 C6 H6A 107.3
C7 C6 H6A 107.3
C8 C6 H6A 107.3
C6 C7 H7C 109.5
C6 C7 H7B 109.5
H7C C7 H7B 109.5
C6 C7 H7A 109.5
H7C C7 H7A 109.5
H7B C7 H7A 109.5
C6 C8 H8C 109.5
C6 C8 H8B 109.5
H8C C8 H8B 109.5
C6 C8 H8A 109.5
H8C C8 H8A 109.5
H8B C8 H8A 109.5
Al1 C10 H10C 109.5
Al1 C10 H10B 109.5
H10C C10 H10B 109.5
Al1 C10 H10A 109.5
H10C C10 H10A 109.5
H10B C10 H10A 109.5
N12 C11 C12 117.57(19)
N12 C11 H11A 121.2
C12 C11 H11A 121.2
N11 C12 C13 110.35(18)
N11 C12 C11 113.81(18)
C13 C12 C11 135.6(2)
C12 C13 C14 105.93(19)
C12 C13 H13A 127.0
C14 C13 H13A 127.0
C15 C14 C13 107.02(19)
C15 C14 H14A 126.5
C13 C14 H14A 126.5
N11 C15 C14 110.84(19)
N11 C15 H15A 124.6
C14 C15 H15A 124.6
N12 C16 C17 112.4(2)
N12 C16 C18 111.7(2)
C17 C16 C18 111.0(2)
N12 C16 H16A 107.1
C17 C16 H16A 107.1
C18 C16 H16A 107.1
C16 C17 H17C 109.5
C16 C17 H17B 109.5
H17C C17 H17B 109.5
C16 C17 H17A 109.5
H17C C17 H17A 109.5
H17B C17 H17A 109.5
C16 C18 H18C 109.5
C16 C18 H18B 109.5
H18C C18 H18B 109.5
C16 C18 H18A 109.5
H18C C18 H18A 109.5
H18B C18 H18A 109.5
Al2 C20 H20C 109.5
Al2 C20 H20B 109.5
H20C C20 H20B 109.5
Al2 C20 H20A 109.5
H20C C20 H20A 109.5
H20B C20 H20A 109.5
N22 C21 C22 117.57(19)
N22 C21 H21A 121.2
C22 C21 H21A 121.2
N21 C22 C23 110.53(19)
N21 C22 C21 114.65(18)
C23 C22 C21 134.8(2)
C22 C23 C24 106.23(19)
C22 C23 H23A 126.9
C24 C23 H23A 126.9
C25 C24 C23 106.77(19)
C25 C24 H24A 126.6
C23 C24 H24A 126.6
N21 C25 C24 110.49(19)
N21 C25 H25A 124.8
C24 C25 H25A 124.8
N22 C26 C27 111.46(18)
N22 C26 C28 111.69(17)
C27 C26 C28 111.17(18)
N22 C26 H26A 107.4
C27 C26 H26A 107.4
C28 C26 H26A 107.4
C26 C27 H27C 109.5
C26 C27 H27B 109.5
H27C C27 H27B 109.5
C26 C27 H27A 109.5
H27C C27 H27A 109.5
H27B C27 H27A 109.5
C26 C28 H28C 109.5
C26 C28 H28B 109.5
H28C C28 H28B 109.5
C26 C28 H28A 109.5
H28C C28 H28A 109.5
H28B C28 H28A 109.5
N32 C31 C32 117.6(2)
N32 C31 H31A 121.2
C32 C31 H31A 121.2
N31 C32 C33 110.0(2)
N31 C32 C31 114.51(19)
C33 C32 C31 135.5(2)
C32 C33 C34 106.29(19)
C32 C33 H33A 126.9
C34 C33 H33A 126.9
C35 C34 C33 107.0(2)
C35 C34 H34A 126.5
C33 C34 H34A 126.5
N31 C35 C34 110.5(2)
N31 C35 H35A 124.8
C34 C35 H35A 124.8
N32 C36 C37 112.6(2)
N32 C36 C38 112.55(19)
C37 C36 C38 110.8(2)
N32 C36 H36A 106.8
C37 C36 H36A 106.8
C38 C36 H36A 106.8
C36 C37 H37C 109.5
C36 C37 H37B 109.5
H37C C37 H37B 109.5
C36 C37 H37A 109.5
H37C C37 H37A 109.5
H37B C37 H37A 109.5
C36 C38 H38A 109.5
C36 C38 H38B 109.5
H38A C38 H38B 109.5
C36 C38 H38C 109.5
H38A C38 H38C 109.5
H38B C38 H38C 109.5

loop_
_geom_bond_atom_site_label_1
_geom_bond_atom_site_label_2
_geom_bond_distance
Al1 N11 1.9181(17)
Al1 N1 1.9221(17)
Al1 C10 1.973(2)
Al1 N12 2.0838(18)
Al1 N2 2.0879(18)
Al2 N31 1.9128(18)
Al2 N21 1.9161(18)
Al2 C20 1.967(2)
Al2 N32 2.0809(19)
Al2 N22 2.0863(18)
N1 C5 1.361(3)
N1 C2 1.381(3)
N2 C1 1.290(3)
N2 C6 1.471(3)
N11 C15 1.359(3)
N11 C12 1.379(3)
N12 C11 1.296(3)
N12 C16 1.472(3)
N21 C25 1.357(3)
N21 C22 1.375(3)
N22 C21 1.286(3)
N22 C26 1.474(3)
N31 C35 1.355(3)
N31 C32 1.380(3)
N32 C31 1.289(3)
N32 C36 1.473(3)
C1 C2 1.428(3)
C1 H1A 0.9500
C2 C3 1.384(3)
C3 C4 1.393(3)
C3 H3A 0.9500
C4 C5 1.383(3)
C4 H4A 0.9500
C5 H5A 0.9500
C6 C7 1.524(3)
C6 C8 1.530(3)
C6 H6A 1.0000
C7 H7C 0.9800
C7 H7B 0.9800
C7 H7A 0.9800
C8 H8C 0.9800
C8 H8B 0.9800
C8 H8A 0.9800
C10 H10C 0.9800
C10 H10B 0.9800
C10 H10A 0.9800
C11 C12 1.430(3)
C11 H11A 0.9500
C12 C13 1.390(3)
C13 C14 1.399(3)
C13 H13A 0.9500
C14 C15 1.379(3)
C14 H14A 0.9500
C15 H15A 0.9500
C16 C17 1.515(3)
C16 C18 1.531(3)
C16 H16A 1.0000
C17 H17C 0.9800
C17 H17B 0.9800
C17 H17A 0.9800
C18 H18C 0.9800
C18 H18B 0.9800
C18 H18A 0.9800
C20 H20C 0.9800
C20 H20B 0.9800
C20 H20A 0.9800
C21 C22 1.427(3)
C21 H21A 0.9500
C22 C23 1.378(3)
C23 C24 1.397(3)
C23 H23A 0.9500
C24 C25 1.383(3)
C24 H24A 0.9500
C25 H25A 0.9500
C26 C27 1.523(3)
C26 C28 1.530(3)
C26 H26A 1.0000
C27 H27C 0.9800
C27 H27B 0.9800
C27 H27A 0.9800
C28 H28C 0.9800
C28 H28B 0.9800
C28 H28A 0.9800
C31 C32 1.424(3)
C31 H31A 0.9500
C32 C33 1.388(3)
C33 C34 1.394(3)
C33 H33A 0.9500
C34 C35 1.384(3)
C34 H34A 0.9500
C35 H35A 0.9500
C36 C37 1.515(3)
C36 C38 1.536(3)
C36 H36A 1.0000
C37 H37C 0.9800
C37 H37B 0.9800
C37 H37A 0.9800
C38 H38A 0.9800
C38 H38B 0.9800
C38 H38C 0.9800
